data_1568465
loop_
_publ_author_name
'Zhang, Zhipeng'
'Liao, Jin-Feng'
'Xing, Guichuan'

_publ_section_title
;
 Regulating the coordination geometry of polyhedra in zero-dimensional
 metal halides for tunable emission.
;
_journal_issue 11
_journal_name_full Nanoscale
_journal_page_first 5241
_journal_page_last 5248
_journal_paper_doi 10.1039/d2nr06975j
_journal_volume 15
_journal_year 2023
_chemical_formula_moiety 'Br11 C105 N6 Pb3, 2(Br4 Mn1)'
_chemical_formula_sum 'C105 Br19 Mn2 N6 Pb3'
_chemical_formula_weight 3594.85
_space_group_crystal_system trigonal
_space_group_IT_number 163
_space_group_name_Hall '-P 3 2c'
_space_group_name_H-M_alt 'P -3 1 c'
_atom_sites_solution_primary dual
_audit_creation_date 2023-01-25
_audit_creation_method
;
Olex2 1.3
(compiled 2020.07.31 svn.rc2a77460 for OlexSys, GUI svn.r6272)
;
_audit_update_record
;
2023-01-31 deposited with the CCDC.	2023-02-06 downloaded from the CCDC.
;
_cell_angle_alpha 90
_cell_angle_beta 90
_cell_angle_gamma 120
_cell_formula_units_Z 2
_cell_length_a 15.2330(2)
_cell_length_b 15.2330(2)
_cell_length_c 31.8165(8)
_cell_measurement_temperature 293(2)
_cell_volume 6393.7(2)
_computing_molecular_graphics 'Olex2 1.3 (Dolomanov et al., 2009)'
_computing_publication_material 'Olex2 1.3 (Dolomanov et al., 2009)'
_computing_structure_refinement 'SHELXL 2018/3 (Sheldrick, 2015)'
_computing_structure_solution 'SHELXT 2014/5 (Sheldrick, 2014)'
_diffrn_ambient_temperature 293(2)
_diffrn_measured_fraction_theta_full 0.979
_diffrn_measured_fraction_theta_max 0.950
_diffrn_measurement_device_type 'Bruker APEX-II CCD'
_diffrn_measurement_method '\f and \w scans'
_diffrn_radiation_monochromator graphite
_diffrn_radiation_type CuK\a
_diffrn_radiation_wavelength 1.54178
_diffrn_reflns_av_R_equivalents 0.0374
_diffrn_reflns_av_unetI/netI 0.0362
_diffrn_reflns_Laue_measured_fraction_full 0.979
_diffrn_reflns_Laue_measured_fraction_max 0.950
_diffrn_reflns_limit_h_max 14
_diffrn_reflns_limit_h_min -17
_diffrn_reflns_limit_k_max 8
_diffrn_reflns_limit_k_min -19
_diffrn_reflns_limit_l_max 39
_diffrn_reflns_limit_l_min -27
_diffrn_reflns_number 13331
_diffrn_reflns_point_group_measured_fraction_full 0.979
_diffrn_reflns_point_group_measured_fraction_max 0.950
_diffrn_reflns_theta_full 67.679
_diffrn_reflns_theta_max 74.212
_diffrn_reflns_theta_min 2.778
_diffrn_standards_number 0
_exptl_absorpt_coefficient_mu 16.368
_exptl_absorpt_correction_type none
_exptl_crystal_density_diffrn 1.867
_exptl_crystal_F_000 3266
_refine_diff_density_max 4.785
_refine_diff_density_min -4.215
_refine_diff_density_rms 0.581
_refine_ls_extinction_method none
_refine_ls_goodness_of_fit_ref 2.829
_refine_ls_hydrogen_treatment undef
_refine_ls_matrix_type full
_refine_ls_number_parameters 93
_refine_ls_number_reflns 4128
_refine_ls_number_restraints 0
_refine_ls_restrained_S_all 2.829
_refine_ls_R_factor_all 0.1584
_refine_ls_R_factor_gt 0.1432
_refine_ls_shift/su_max 3.976
_refine_ls_shift/su_mean 1.071
_refine_ls_structure_factor_coef Fsqd
_refine_ls_weighting_details 'w=1/[\s^2^(Fo^2^)+(0.1000P)^2^] where P=(Fo^2^+2Fc^2^)/3'
_refine_ls_weighting_scheme calc
_refine_ls_wR_factor_gt 0.3811
_refine_ls_wR_factor_ref 0.3947
_reflns_Friedel_coverage 0.000
_reflns_number_gt 3387
_reflns_number_total 4128
_reflns_threshold_expression 'I > 2\s(I)'
_cod_data_source_file d2nr06975j2.cif
_cod_data_source_block 1
_cod_depositor_comments 'Adding full bibliography for 1568465--1568467.cif.'
_cod_database_code 1568465
_shelx_shelxl_version_number 2018/3
_shelx_space_group_comment
;
The symmetry employed for this shelxl refinement is uniquely defined
by the following loop, which should always be used as a source of
symmetry information in preference to the above space-group names.
They are only intended as comments.
;
_olex2_refinement_description
;
;
_olex2_submission_special_instructions 'No special instructions were received'

loop_
_space_group_symop_operation_xyz
'x, y, z'
'-y, x-y, z'
'-x+y, -x, z'
'-y, -x, -z+1/2'
'-x+y, y, -z+1/2'
'x, x-y, -z+1/2'
'-x, -y, -z'
'y, -x+y, -z'
'x-y, x, -z'
'y, x, z-1/2'
'x-y, -y, z-1/2'
'-x, -x+y, z-1/2'

loop_
_atom_site_label
_atom_site_type_symbol
_atom_site_fract_x
_atom_site_fract_y
_atom_site_fract_z
_atom_site_U_iso_or_equiv
_atom_site_adp_type
_atom_site_occupancy
_atom_site_site_symmetry_order
_atom_site_calc_flag
_atom_site_refinement_flags_posn
_atom_site_refinement_flags_adp
_atom_site_refinement_flags_occupancy
_atom_site_disorder_assembly
_atom_site_disorder_group
Pb01 Pb 0.75829(4) 0.51658(8) 0.750000 0.0462(5) Uiso 1 2 d S . P . .
Br02 Br 0.666667 0.333333 0.68612(11) 0.0495(8) Uiso 1 3 d S . P . .
Br03 Br 0.53465(15) 0.46535(15) 0.750000 0.0708(10) Uiso 1 2 d S . P . .
Br04 Br 0.8330(3) 0.6661(3) 0.81603(13) 0.1047(12) Uiso 1 1 d . . . . .
Mn05 Mn 0.333333 0.666667 0.5535(3) 0.088(2) Uiso 1 3 d S . P . .
Br06 Br 0.2449(4) 0.4899(4) 0.5206(2) 0.1230(17) Uiso 1 1 d . . . . .
Br Br 0.333333 0.666667 0.6273(6) 0.218(6) Uiso 1 3 d S . P . .
N17 N 0.182(7) 0.371(7) 0.682(3) 0.32(4) Uiso 1 1 d . . . . .
C20 C 0.283(6) 0.497(6) 0.744(3) 0.23(3) Uiso 1 1 d . . . . .
C33 C 0.465(10) 0.532(9) 0.651(4) 0.33(4) Uiso 1 1 d . . . . .
C37 C 0.382(12) 0.434(10) 0.674(4) 0.38(4) Uiso 1 1 d . . . . .
C38 C 0.423(6) 0.560(7) 0.685(3) 0.20(3) Uiso 1 1 d . . . . .
C50 C 0.278(10) 0.406(9) 0.714(4) 0.32(5) Uiso 1 1 d . . . . .
C53 C 0.315(14) 0.428(12) 0.697(5) 0.41(6) Uiso 1 1 d . . . . .
C54 C 0.290(7) 0.580(13) 0.750000 0.44(7) Uiso 1 2 d S . P . .
C62 C 0.511(16) 0.620(15) 0.694(6) 0.38(7) Uiso 1 1 d . . . . .
C63 C 0.180(7) 0.483(7) 0.710(3) 0.29(3) Uiso 1 1 d . . . . .
C67 C 0.526(10) 0.567(11) 0.684(4) 0.28(5) Uiso 1 1 d . . . . .
C69 C 0.463(8) 0.543(8) 0.710(3) 0.22(3) Uiso 1 1 d . . . . .
C70 C 0.138(8) 0.282(9) 0.621(3) 0.31(4) Uiso 1 1 d . . . . .
C75 C 0.593(8) 0.524(8) 0.655(3) 0.34(4) Uiso 1 1 d . . . . .
C76 C 0.126(11) 0.425(12) 0.663(5) 0.39(6) Uiso 1 1 d . . . . .
C78 C 0.460(9) 0.454(9) 0.679(3) 0.36(4) Uiso 1 1 d . . . . .
C80 C 0.181(13) 0.339(14) 0.608(6) 0.58(7) Uiso 1 1 d . . . . .
C86 C 0.184(9) 0.373(8) 0.649(5) 0.27(4) Uiso 1 1 d . . . . .
C98 C 0.281(9) 0.412(9) 0.630(4) 0.38(4) Uiso 1 1 d . . . . .

loop_
_atom_type_symbol
_atom_type_description
_atom_type_scat_dispersion_real
_atom_type_scat_dispersion_imag
_atom_type_scat_source
Br Br -0.6763 1.2805 'International Tables Vol C Tables 4.2.6.8 and 6.1.1.4'
C C 0.0181 0.0091 'International Tables Vol C Tables 4.2.6.8 and 6.1.1.4'
Mn Mn -0.5299 2.8052 'International Tables Vol C Tables 4.2.6.8 and 6.1.1.4'
N N 0.0311 0.0180 'International Tables Vol C Tables 4.2.6.8 and 6.1.1.4'
Pb Pb -4.0753 8.5060 'International Tables Vol C Tables 4.2.6.8 and 6.1.1.4'

loop_
_geom_angle_atom_site_label_1
_geom_angle_atom_site_label_2
_geom_angle_atom_site_label_3
_geom_angle
_geom_angle_site_symmetry_1
_geom_angle_site_symmetry_3
_geom_angle_publ_flag
Br02 Pb01 Br02 80.12(10) . 4_666 ?
Br03 Pb01 Br02 80.37(4) 3_665 4_666 ?
Br03 Pb01 Br02 80.37(4) 3_665 . ?
Br03 Pb01 Br02 80.36(4) . . ?
Br03 Pb01 Br02 80.36(4) . 4_666 ?
Br03 Pb01 Br03 154.74(11) 3_665 . ?
Br04 Pb01 Br02 173.27(10) . . ?
Br04 Pb01 Br02 93.15(10) . 4_666 ?
Br04 Pb01 Br02 93.15(10) 5_656 . ?
Br04 Pb01 Br02 173.27(10) 5_656 4_666 ?
Br04 Pb01 Br03 98.63(9) . 3_665 ?
Br04 Pb01 Br03 98.58(9) . . ?
Br04 Pb01 Br03 98.58(9) 5_656 3_665 ?
Br04 Pb01 Br03 98.63(9) 5_656 . ?
Br04 Pb01 Br04 93.59(18) 5_656 . ?
Pb01 Br02 Pb01 83.03(7) . 2_655 ?
Pb01 Br02 Pb01 83.03(7) 3_665 2_655 ?
Pb01 Br02 Pb01 83.03(7) 3_665 . ?
Pb01 Br03 Pb01 85.26(11) 2_655 . ?
Br06 Mn05 Br06 104.4(3) 3_565 2_665 ?
Br06 Mn05 Br06 104.4(3) 3_565 . ?
Br06 Mn05 Br06 104.4(3) 2_665 . ?
Br Mn05 Br06 114.2(2) . 3_565 ?
Br Mn05 Br06 114.2(2) . 2_665 ?
Br Mn05 Br06 114.2(2) . . ?
C50 N17 C53 23(6) . . ?
C50 N17 C63 80(7) . . ?
C50 N17 C76 134(10) . . ?
C50 N17 C80 126(8) . . ?
C50 N17 C86 128(10) . . ?
C53 N17 C63 88(8) . . ?
C53 N17 C80 105(8) . . ?
C63 N17 C80 129(7) . . ?
C76 N17 C53 128(9) . . ?
C76 N17 C63 58(7) . . ?
C76 N17 C80 77(9) . . ?
C86 N17 C53 104(10) . . ?
C86 N17 C63 116(10) . . ?
C86 N17 C76 67(9) . . ?
C86 N17 C80 12(10) . . ?
C20 C20 C50 123(8) 5_556 . ?
C20 C20 C53 136(10) 5_556 . ?
C20 C20 C63 86(10) 5_556 5_556 ?
C50 C20 C53 20(7) . . ?
C50 C20 C63 111(8) . 5_556 ?
C54 C20 C20 64(9) . 5_556 ?
C54 C20 C50 159(10) . . ?
C54 C20 C53 141(10) . . ?
C54 C20 C63 88(9) . 5_556 ?
C63 C20 C53 121(8) 5_556 . ?
C37 C33 C38 71(8) . . ?
C37 C33 C69 66(7) . . ?
C37 C33 C75 105(9) . . ?
C38 C33 C69 36(5) . . ?
C38 C33 C75 124(9) . . ?
C62 C33 C37 101(10) . . ?
C62 C33 C38 42(7) . . ?
C62 C33 C69 36(7) . . ?
C62 C33 C75 88(10) . . ?
C67 C33 C37 95(10) . . ?
C67 C33 C38 67(10) . . ?
C67 C33 C62 33(9) . . ?
C67 C33 C69 38(8) . . ?
C67 C33 C75 58(9) . . ?
C67 C33 C78 66(9) . . ?
C75 C33 C69 90(6) . . ?
C78 C33 C37 42(6) . . ?
C78 C33 C38 86(9) . . ?
C78 C33 C62 89(10) . . ?
C78 C33 C69 58(6) . . ?
C78 C33 C75 65(7) . . ?
C33 C37 C38 51(6) . . ?
C33 C37 C53 126(10) . . ?
C53 C37 C38 77(10) . . ?
C78 C37 C33 64(10) . . ?
C78 C37 C38 85(10) . . ?
C78 C37 C53 132(10) . . ?
C33 C38 C37 58(6) . . ?
C33 C38 C63 114(8) . 2_665 ?
C33 C38 C78 48(5) . . ?
C62 C38 C33 85(10) . . ?
C62 C38 C37 122(10) . . ?
C62 C38 C63 36(10) . 2_665 ?
C62 C38 C67 41(10) . . ?
C62 C38 C78 89(10) . . ?
C63 C38 C37 155(8) 2_665 . ?
C63 C38 C78 123(6) 2_665 . ?
C67 C38 C33 53(6) . . ?
C67 C38 C37 82(8) . . ?
C67 C38 C63 76(8) . 2_665 ?
C67 C38 C78 49(6) . . ?
C69 C38 C33 95(9) . . ?
C69 C38 C37 80(9) . . ?
C69 C38 C62 59(10) . . ?
C69 C38 C63 77(8) . 2_665 ?
C69 C38 C67 51(8) . . ?
C69 C38 C78 57(7) . . ?
C78 C38 C37 33(5) . . ?
N17 C50 C20 107(9) . . ?
C53 C50 N17 93(10) . . ?
C53 C50 C20 110(10) . . ?
N17 C53 C20 87(9) . . ?
N17 C53 C37 123(10) . . ?
C37 C53 C20 145(10) . . ?
C50 C53 N17 64(10) . . ?
C50 C53 C20 50(10) . . ?
C50 C53 C37 155(10) . . ?
C20 C54 C20 75(10) 5_556 . ?
C20 C54 C63 80(10) 5_556 5_556 ?
C20 C54 C63 52(6) 5_556 . ?
C20 C54 C63 70(10) . . ?
C20 C54 C63 65(10) . 5_556 ?
C63 C54 C63 122(10) . 5_556 ?
C33 C62 C63 146(10) . 2_665 ?
C33 C62 C75 49(7) . . ?
C33 C62 C78 39(6) . . ?
C38 C62 C33 53(10) . . ?
C38 C62 C63 110(10) . 2_665 ?
C38 C62 C75 97(10) . . ?
C38 C62 C78 59(10) . . ?
C63 C62 C75 151(10) 2_665 . ?
C67 C62 C33 46(10) . . ?
C67 C62 C38 86(10) . . ?
C67 C62 C63 164(10) . 2_665 ?
C67 C62 C69 67(10) . . ?
C67 C62 C75 17(10) . . ?
C67 C62 C78 29(10) . . ?
C69 C62 C33 76(10) . . ?
C69 C62 C38 56(10) . . ?
C69 C62 C63 120(10) . 2_665 ?
C69 C62 C75 83(10) . . ?
C69 C62 C78 43(10) . . ?
C78 C62 C63 163(10) . 2_665 ?
C78 C62 C75 45(5) . . ?
N17 C63 C38 127(7) . 3_565 ?
N17 C63 C54 111(7) . . ?
N17 C63 C62 106(10) . 3_565 ?
N17 C63 C69 134(7) . 3_565 ?
N17 C63 C76 51(6) . . ?
C20 C63 N17 114(8) 5_556 . ?
C20 C63 C38 119(7) 5_556 3_565 ?
C20 C63 C54 32(4) 5_556 . ?
C20 C63 C62 129(10) 5_556 3_565 ?
C20 C63 C69 102(6) 5_556 3_565 ?
C20 C63 C76 160(9) 5_556 . ?
C38 C63 C54 113(7) 3_565 . ?
C62 C63 C38 35(10) 3_565 3_565 ?
C62 C63 C54 142(10) 3_565 . ?
C62 C63 C69 29(10) 3_565 3_565 ?
C62 C63 C76 59(10) 3_565 . ?
C69 C63 C38 32(4) 3_565 3_565 ?
C69 C63 C54 114(6) 3_565 . ?
C76 C63 C38 78(8) . 3_565 ?
C76 C63 C54 155(8) . . ?
C76 C63 C69 87(8) . 3_565 ?
C33 C67 C38 60(8) . . ?
C33 C67 C69 98(10) . . ?
C33 C67 C75 81(10) . . ?
C33 C67 C78 62(9) . . ?
C38 C67 C69 47(7) . . ?
C62 C67 C33 101(10) . . ?
C62 C67 C38 53(10) . . ?
C62 C67 C69 63(10) . . ?
C62 C67 C75 154(10) . . ?
C62 C67 C78 132(10) . . ?
C75 C67 C38 141(10) . . ?
C75 C67 C69 143(10) . . ?
C75 C67 C78 72(8) . . ?
C78 C67 C38 82(9) . . ?
C78 C67 C69 75(9) . . ?
C33 C69 C63 94(7) . 2_665 ?
C33 C69 C78 48(5) . . ?
C38 C69 C33 49(6) . . ?
C38 C69 C62 65(10) . . ?
C38 C69 C63 71(8) . 2_665 ?
C38 C69 C67 83(10) . . ?
C38 C69 C78 89(9) . . ?
C62 C69 C33 67(10) . . ?
C62 C69 C63 31(10) . 2_665 ?
C62 C69 C67 50(10) . . ?
C62 C69 C78 108(10) . . ?
C63 C69 C78 139(8) 2_665 . ?
C67 C69 C33 44(7) . . ?
C67 C69 C63 80(10) . 2_665 ?
C67 C69 C78 62(9) . . ?
C80 C70 C76 76(10) . . ?
C80 C70 C86 67(10) . . ?
C80 C70 C98 40(10) . . ?
C86 C70 C76 29(6) . . ?
C86 C70 C98 42(6) . . ?
C98 C70 C76 68(6) . . ?
C33 C75 C62 42(6) . . ?
C67 C75 C33 40(6) . . ?
C67 C75 C62 9(8) . . ?
C67 C75 C78 48(6) . . ?
C78 C75 C33 43(5) . . ?
C78 C75 C62 57(6) . . ?
N17 C76 C63 72(8) . . ?
N17 C76 C70 59(8) . . ?
N17 C76 C80 66(9) . . ?
N17 C76 C98 52(7) . . ?
C63 C76 C70 131(9) . . ?
C63 C76 C98 99(8) . . ?
C80 C76 C63 131(10) . . ?
C80 C76 C70 20(5) . . ?
C80 C76 C98 34(5) . . ?
C86 C76 N17 40(7) . . ?
C86 C76 C63 105(10) . . ?
C86 C76 C70 29(7) . . ?
C86 C76 C80 27(8) . . ?
C86 C76 C98 24(6) . . ?
C98 C76 C70 47(5) . . ?
C33 C78 C37 75(10) . . ?
C33 C78 C38 46(6) . . ?
C33 C78 C62 51(7) . . ?
C33 C78 C67 53(7) . . ?
C33 C78 C69 74(8) . . ?
C33 C78 C75 72(8) . . ?
C37 C78 C38 62(9) . . ?
C37 C78 C62 94(10) . . ?
C37 C78 C67 110(10) . . ?
C37 C78 C69 84(10) . . ?
C37 C78 C75 143(10) . . ?
C62 C78 C38 32(5) . . ?
C62 C78 C69 28(5) . . ?
C67 C78 C38 49(7) . . ?
C67 C78 C62 19(7) . . ?
C67 C78 C69 44(7) . . ?
C69 C78 C38 34(5) . . ?
C75 C78 C38 104(7) . . ?
C75 C78 C62 78(8) . . ?
C75 C78 C67 59(6) . . ?
C75 C78 C69 101(7) . . ?
C70 C80 N17 70(10) . . ?
C70 C80 C76 84(10) . . ?
C70 C80 C98 118(10) . . ?
C76 C80 N17 37(5) . . ?
C86 C80 N17 9(7) . . ?
C86 C80 C70 78(10) . . ?
C86 C80 C76 30(8) . . ?
C86 C80 C98 57(10) . . ?
C98 C80 N17 60(9) . . ?
C98 C80 C76 77(10) . . ?
N17 C86 C70 125(10) . . ?
N17 C86 C98 116(10) . . ?
C76 C86 N17 73(10) . . ?
C76 C86 C70 122(10) . . ?
C76 C86 C80 123(10) . . ?
C76 C86 C98 131(10) . . ?
C80 C86 N17 158(10) . . ?
C80 C86 C70 36(10) . . ?
C80 C86 C98 66(10) . . ?
C98 C86 C70 93(10) . . ?
C70 C98 C76 65(6) . . ?
C80 C98 C70 22(8) . . ?
C80 C98 C76 69(9) . . ?
C80 C98 C86 56(7) . . ?
C86 C98 C70 45(8) . . ?
C86 C98 C76 25(7) . . ?

loop_
_geom_bond_atom_site_label_1
_geom_bond_atom_site_label_2
_geom_bond_distance
_geom_bond_site_symmetry_2
_geom_bond_publ_flag
Pb01 Br02 3.158(2) . ?
Pb01 Br02 3.158(2) 4_666 ?
Pb01 Br03 3.091(3) 3_665 ?
Pb01 Br03 3.091(3) . ?
Pb01 Br04 2.882(4) 5_656 ?
Pb01 Br04 2.882(4) . ?
Mn05 Br06 2.556(7) 3_565 ?
Mn05 Br06 2.556(7) . ?
Mn05 Br06 2.556(7) 2_665 ?
Mn05 Br 2.35(2) . ?
N17 C50 1.64(13) . ?
N17 C53 1.82(18) . ?
N17 C63 1.93(12) . ?
N17 C76 1.57(17) . ?
N17 C80 2.40(18) . ?
N17 C86 1.05(13) . ?
C20 C20 1.11(17) 5_556 ?
C20 C50 1.65(12) . ?
C20 C53 2.02(19) . ?
C20 C54 0.76(16) . ?
C20 C63 1.54(11) 5_556 ?
C33 C37 1.57(15) . ?
C33 C38 1.43(13) . ?
C33 C62 1.8(2) . ?
C33 C67 1.32(15) . ?
C33 C69 1.89(15) . ?
C33 C75 2.02(16) . ?
C33 C78 1.46(13) . ?
C37 C38 1.75(14) . ?
C37 C53 1.24(15) . ?
C37 C78 1.09(15) . ?
C38 C62 1.21(19) . ?
C38 C63 2.00(14) 2_665 ?
C38 C67 1.51(16) . ?
C38 C69 1.11(11) . ?
C38 C78 1.98(14) . ?
C50 C53 0.7(2) . ?
C54 C63 1.69(13) 5_556 ?
C54 C63 1.94(12) . ?
C62 C63 1.24(18) 2_665 ?
C62 C67 1.0(2) . ?
C62 C69 1.2(2) . ?
C62 C75 2.7(2) . ?
C62 C78 2.3(2) . ?
C63 C69 2.07(16) 3_565 ?
C63 C76 1.72(16) . ?
C67 C69 1.18(17) . ?
C67 C75 1.74(15) . ?
C67 C78 1.51(17) . ?
C69 C78 1.66(13) . ?
C70 C76 2.6(2) . ?
C70 C80 0.9(2) . ?
C70 C86 1.49(17) . ?
C70 C98 2.11(17) . ?
C75 C78 1.92(14) . ?
C76 C80 2.6(2) . ?
C76 C86 1.51(17) . ?
C76 C98 2.7(2) . ?
C80 C86 1.40(16) . ?
C80 C98 1.54(19) . ?
C86 C98 1.42(16) . ?

loop_
_geom_torsion_atom_site_label_1
_geom_torsion_atom_site_label_2
_geom_torsion_atom_site_label_3
_geom_torsion_atom_site_label_4
_geom_torsion
_geom_torsion_site_symmetry_1
_geom_torsion_site_symmetry_2
_geom_torsion_site_symmetry_3
_geom_torsion_site_symmetry_4
_geom_torsion_publ_flag
N17 C50 C53 C20 109(15) . . . . ?
N17 C50 C53 C37 -114(62) . . . . ?
N17 C63 C76 C70 -5(7) . . . . ?
N17 C63 C76 C80 -31(9) . . . . ?
N17 C63 C76 C86 -21(8) . . . . ?
N17 C63 C76 C98 -45(6) . . . . ?
N17 C76 C86 C70 121(17) . . . . ?
N17 C76 C86 C80 164(21) . . . . ?
N17 C76 C86 C98 -110(21) . . . . ?
N17 C80 C86 C70 -34(55) . . . . ?
N17 C80 C86 C76 -135(57) . . . . ?
N17 C80 C86 C98 101(49) . . . . ?
N17 C80 C98 C70 41(21) . . . . ?
N17 C80 C98 C76 -35(5) . . . . ?
N17 C80 C98 C86 -11(8) . . . . ?
N17 C86 C98 C70 132(17) . . . . ?
N17 C86 C98 C76 -90(22) . . . . ?
N17 C86 C98 C80 156(19) . . . . ?
C20 C20 C50 N17 38(16) 5_556 . . . ?
C20 C20 C50 C53 137(24) 5_556 . . . ?
C20 C20 C54 C63 -55(7) 5_556 . . . ?
C20 C20 C54 C63 86(9) 5_556 . . 5_556 ?
C20 C50 C53 N17 -109(15) . . . . ?
C20 C50 C53 C37 137(57) . . . . ?
C20 C63 C76 N17 -41(31) 5_556 . . . ?
C20 C63 C76 C70 -46(35) 5_556 . . . ?
C20 C63 C76 C80 -72(33) 5_556 . . . ?
C20 C63 C76 C86 -62(33) 5_556 . . . ?
C20 C63 C76 C98 -86(30) 5_556 . . . ?
C33 C37 C38 C62 -59(15) . . . . ?
C33 C37 C38 C63 -80(18) . . . 2_665 ?
C33 C37 C38 C67 -51(7) . . . . ?
C33 C37 C38 C69 -103(11) . . . . ?
C33 C37 C38 C78 -60(10) . . . . ?
C33 C37 C53 N17 105(16) . . . . ?
C33 C37 C53 C20 -40(33) . . . . ?
C33 C37 C53 C50 -155(59) . . . . ?
C33 C37 C78 C38 48(6) . . . . ?
C33 C37 C78 C62 48(7) . . . . ?
C33 C37 C78 C67 39(10) . . . . ?
C33 C37 C78 C69 75(7) . . . . ?
C33 C37 C78 C75 -26(18) . . . . ?
C33 C38 C62 C63 147(15) . . . 2_665 ?
C33 C38 C62 C67 -35(16) . . . . ?
C33 C38 C62 C69 -99(12) . . . . ?
C33 C38 C62 C75 -22(8) . . . . ?
C33 C38 C62 C78 -47(5) . . . . ?
C33 C38 C67 C62 135(22) . . . . ?
C33 C38 C67 C69 -139(14) . . . . ?
C33 C38 C67 C75 -14(13) . . . . ?
C33 C38 C67 C78 -62(8) . . . . ?
C33 C38 C69 C62 81(14) . . . . ?
C33 C38 C69 C63 114(8) . . . 2_665 ?
C33 C38 C69 C67 32(10) . . . . ?
C33 C38 C69 C78 -30(9) . . . . ?
C33 C62 C67 C38 -39(17) . . . . ?
C33 C62 C67 C69 -93(14) . . . . ?
C33 C62 C67 C75 93(47) . . . . ?
C33 C62 C67 C78 -62(20) . . . . ?
C33 C62 C69 C38 -54(8) . . . . ?
C33 C62 C69 C63 -148(25) . . . 2_665 ?
C33 C62 C69 C67 48(12) . . . . ?
C33 C62 C69 C78 26(13) . . . . ?
C33 C67 C69 C38 -35(12) . . . . ?
C33 C67 C69 C62 -98(19) . . . . ?
C33 C67 C69 C63 -107(11) . . . 2_665 ?
C33 C67 C69 C78 58(10) . . . . ?
C33 C67 C75 C62 97(49) . . . . ?
C33 C67 C75 C78 -63(8) . . . . ?
C33 C67 C78 C37 -50(14) . . . . ?
C33 C67 C78 C38 -61(8) . . . . ?
C33 C67 C78 C62 -79(25) . . . . ?
C33 C67 C78 C69 -108(12) . . . . ?
C33 C67 C78 C75 90(10) . . . . ?
C33 C69 C78 C37 -76(10) . . . . ?
C33 C69 C78 C38 -30(10) . . . . ?
C33 C69 C78 C62 33(18) . . . . ?
C33 C69 C78 C67 52(9) . . . . ?
C33 C69 C78 C75 67(8) . . . . ?
C37 C33 C38 C62 133(14) . . . . ?
C37 C33 C38 C63 153(8) . . . 2_665 ?
C37 C33 C38 C67 105(11) . . . . ?
C37 C33 C38 C69 74(11) . . . . ?
C37 C33 C38 C78 40(6) . . . . ?
C37 C33 C62 C38 -45(13) . . . . ?
C37 C33 C62 C63 -112(30) . . . 2_665 ?
C37 C33 C62 C67 83(19) . . . . ?
C37 C33 C62 C69 12(16) . . . . ?
C37 C33 C62 C75 105(10) . . . . ?
C37 C33 C62 C78 40(7) . . . . ?
C37 C33 C67 C38 -67(9) . . . . ?
C37 C33 C67 C62 -102(19) . . . . ?
C37 C33 C67 C69 -38(14) . . . . ?
C37 C33 C67 C75 104(9) . . . . ?
C37 C33 C67 C78 30(8) . . . . ?
C37 C33 C69 C38 -91(12) . . . . ?
C37 C33 C69 C62 -167(18) . . . . ?
C37 C33 C69 C63 -151(9) . . . 2_665 ?
C37 C33 C69 C67 138(16) . . . . ?
C37 C33 C69 C78 47(7) . . . . ?
C37 C33 C78 C38 -65(11) . . . . ?
C37 C33 C78 C62 -108(12) . . . . ?
C37 C33 C78 C67 -131(14) . . . . ?
C37 C33 C78 C69 -89(10) . . . . ?
C37 C33 C78 C75 164(12) . . . . ?
C37 C38 C62 C33 47(11) . . . . ?
C37 C38 C62 C63 -165(10) . . . 2_665 ?
C37 C38 C62 C67 13(23) . . . . ?
C37 C38 C62 C69 -52(15) . . . . ?
C37 C38 C62 C75 25(15) . . . . ?
C37 C38 C62 C78 0(10) . . . . ?
C37 C38 C67 C33 56(8) . . . . ?
C37 C38 C67 C62 -169(20) . . . . ?
C37 C38 C67 C69 -83(10) . . . . ?
C37 C38 C67 C75 42(15) . . . . ?
C37 C38 C67 C78 -6(7) . . . . ?
C37 C38 C69 C33 56(7) . . . . ?
C37 C38 C69 C62 137(14) . . . . ?
C37 C38 C69 C63 170(7) . . . 2_665 ?
C37 C38 C69 C67 88(10) . . . . ?
C37 C38 C69 C78 26(7) . . . . ?
C38 C33 C37 C53 18(17) . . . . ?
C38 C33 C37 C78 -106(11) . . . . ?
C38 C33 C62 C63 -67(31) . . . 2_665 ?
C38 C33 C62 C67 128(24) . . . . ?
C38 C33 C62 C69 57(11) . . . . ?
C38 C33 C62 C75 150(12) . . . . ?
C38 C33 C62 C78 85(13) . . . . ?
C38 C33 C67 C62 -36(17) . . . . ?
C38 C33 C67 C69 29(10) . . . . ?
C38 C33 C67 C75 171(9) . . . . ?
C38 C33 C67 C78 97(8) . . . . ?
C38 C33 C69 C62 -76(13) . . . . ?
C38 C33 C69 C63 -60(9) . . . 2_665 ?
C38 C33 C69 C67 -131(17) . . . . ?
C38 C33 C69 C78 138(14) . . . . ?
C38 C33 C78 C37 65(11) . . . . ?
C38 C33 C78 C62 -42(7) . . . . ?
C38 C33 C78 C67 -66(9) . . . . ?
C38 C33 C78 C69 -23(8) . . . . ?
C38 C33 C78 C75 -131(8) . . . . ?
C38 C37 C53 N17 120(13) . . . . ?
C38 C37 C53 C20 -26(23) . . . . ?
C38 C37 C53 C50 -140(66) . . . . ?
C38 C37 C78 C33 -48(6) . . . . ?
C38 C37 C78 C62 0(8) . . . . ?
C38 C37 C78 C67 -9(11) . . . . ?
C38 C37 C78 C69 27(6) . . . . ?
C38 C37 C78 C75 -75(19) . . . . ?
C38 C62 C67 C33 39(17) . . . . ?
C38 C62 C67 C69 -54(10) . . . . ?
C38 C62 C67 C75 132(42) . . . . ?
C38 C62 C67 C78 -23(29) . . . . ?
C38 C62 C69 C33 54(8) . . . . ?
C38 C62 C69 C63 -94(22) . . . 2_665 ?
C38 C62 C69 C67 102(16) . . . . ?
C38 C62 C69 C78 80(12) . . . . ?
C38 C63 C76 N17 170(8) 3_565 . . . ?
C38 C63 C76 C70 165(11) 3_565 . . . ?
C38 C63 C76 C80 138(11) 3_565 . . . ?
C38 C63 C76 C86 148(11) 3_565 . . . ?
C38 C63 C76 C98 125(6) 3_565 . . . ?
C38 C67 C69 C33 35(12) . . . . ?
C38 C67 C69 C62 -63(16) . . . . ?
C38 C67 C69 C63 -72(7) . . . 2_665 ?
C38 C67 C69 C78 93(10) . . . . ?
C38 C67 C75 C33 12(11) . . . . ?
C38 C67 C75 C62 110(51) . . . . ?
C38 C67 C75 C78 -50(14) . . . . ?
C38 C67 C78 C33 61(8) . . . . ?
C38 C67 C78 C37 10(13) . . . . ?
C38 C67 C78 C62 -18(24) . . . . ?
C38 C67 C78 C69 -47(7) . . . . ?
C38 C67 C78 C75 150(9) . . . . ?
C38 C69 C78 C33 30(10) . . . . ?
C38 C69 C78 C37 -45(12) . . . . ?
C38 C69 C78 C62 63(13) . . . . ?
C38 C69 C78 C67 82(11) . . . . ?
C38 C69 C78 C75 98(10) . . . . ?
C50 N17 C53 C20 -46(17) . . . . ?
C50 N17 C53 C37 153(32) . . . . ?
C50 N17 C76 C63 -26(15) . . . . ?
C50 N17 C76 C70 149(15) . . . . ?
C50 N17 C76 C80 129(14) . . . . ?
C50 N17 C76 C86 121(18) . . . . ?
C50 N17 C76 C98 92(13) . . . . ?
C50 N17 C86 C70 113(15) . . . . ?
C50 N17 C86 C76 -129(14) . . . . ?
C50 N17 C86 C80 89(49) . . . . ?
C50 N17 C86 C98 -1(21) . . . . ?
C50 C20 C54 C20 116(38) . . . 5_556 ?
C50 C20 C54 C63 -157(36) . . . 5_556 ?
C50 C20 C54 C63 62(33) . . . . ?
C53 N17 C50 C20 112(22) . . . . ?
C53 N17 C76 C63 -56(14) . . . . ?
C53 N17 C76 C70 119(14) . . . . ?
C53 N17 C76 C80 98(13) . . . . ?
C53 N17 C76 C86 91(16) . . . . ?
C53 N17 C76 C98 62(12) . . . . ?
C53 N17 C86 C70 117(13) . . . . ?
C53 N17 C86 C76 -126(10) . . . . ?
C53 N17 C86 C80 93(48) . . . . ?
C53 N17 C86 C98 2(16) . . . . ?
C53 C20 C50 N17 -99(23) . . . . ?
C53 C20 C54 C20 133(22) . . . 5_556 ?
C53 C20 C54 C63 -141(18) . . . 5_556 ?
C53 C20 C54 C63 78(17) . . . . ?
C53 C37 C38 C33 -165(14) . . . . ?
C53 C37 C38 C62 136(17) . . . . ?
C53 C37 C38 C63 115(19) . . . 2_665 ?
C53 C37 C38 C67 144(12) . . . . ?
C53 C37 C38 C69 92(12) . . . . ?
C53 C37 C38 C78 135(16) . . . . ?
C53 C37 C78 C33 -116(22) . . . . ?
C53 C37 C78 C38 -68(20) . . . . ?
C53 C37 C78 C62 -68(23) . . . . ?
C53 C37 C78 C67 -77(24) . . . . ?
C53 C37 C78 C69 -41(23) . . . . ?
C53 C37 C78 C75 -142(18) . . . . ?
C54 C20 C50 N17 -67(36) . . . . ?
C54 C20 C50 C53 32(47) . . . . ?
C54 C63 C76 N17 50(23) . . . . ?
C54 C63 C76 C70 45(27) . . . . ?
C54 C63 C76 C80 19(29) . . . . ?
C54 C63 C76 C86 29(27) . . . . ?
C54 C63 C76 C98 6(24) . . . . ?
C62 C33 C37 C38 30(8) . . . . ?
C62 C33 C37 C53 49(20) . . . . ?
C62 C33 C37 C78 -76(13) . . . . ?
C62 C33 C38 C37 -133(14) . . . . ?
C62 C33 C38 C63 20(11) . . . 2_665 ?
C62 C33 C38 C67 -28(14) . . . . ?
C62 C33 C38 C69 -58(10) . . . . ?
C62 C33 C38 C78 -93(14) . . . . ?
C62 C33 C67 C38 36(17) . . . . ?
C62 C33 C67 C69 64(15) . . . . ?
C62 C33 C67 C75 -154(21) . . . . ?
C62 C33 C67 C78 132(19) . . . . ?
C62 C33 C69 C38 76(13) . . . . ?
C62 C33 C69 C63 16(14) . . . 2_665 ?
C62 C33 C69 C67 -55(15) . . . . ?
C62 C33 C69 C78 -146(18) . . . . ?
C62 C33 C78 C37 108(12) . . . . ?
C62 C33 C78 C38 42(7) . . . . ?
C62 C33 C78 C67 -24(9) . . . . ?
C62 C33 C78 C69 19(10) . . . . ?
C62 C33 C78 C75 -89(10) . . . . ?
C62 C38 C67 C33 -135(22) . . . . ?
C62 C38 C67 C69 86(17) . . . . ?
C62 C38 C67 C75 -149(27) . . . . ?
C62 C38 C67 C78 163(21) . . . . ?
C62 C38 C69 C33 -81(14) . . . . ?
C62 C38 C69 C63 33(13) . . . 2_665 ?
C62 C38 C69 C67 -49(12) . . . . ?
C62 C38 C69 C78 -111(14) . . . . ?
C62 C63 C76 N17 -159(15) 3_565 . . . ?
C62 C63 C76 C70 -164(16) 3_565 . . . ?
C62 C63 C76 C80 170(17) 3_565 . . . ?
C62 C63 C76 C86 -180(17) 3_565 . . . ?
C62 C63 C76 C98 157(14) 3_565 . . . ?
C62 C67 C69 C33 98(19) . . . . ?
C62 C67 C69 C38 63(16) . . . . ?
C62 C67 C69 C63 -8(17) . . . 2_665 ?
C62 C67 C69 C78 156(22) . . . . ?
C62 C67 C75 C33 -97(49) . . . . ?
C62 C67 C75 C78 -160(52) . . . . ?
C62 C67 C78 C33 79(25) . . . . ?
C62 C67 C78 C37 28(31) . . . . ?
C62 C67 C78 C38 18(24) . . . . ?
C62 C67 C78 C69 -29(25) . . . . ?
C62 C67 C78 C75 168(29) . . . . ?
C62 C69 C78 C33 -33(18) . . . . ?
C62 C69 C78 C37 -108(18) . . . . ?
C62 C69 C78 C38 -63(13) . . . . ?
C62 C69 C78 C67 19(17) . . . . ?
C62 C69 C78 C75 35(17) . . . . ?
C63 N17 C50 C20 5(8) . . . . ?
C63 N17 C50 C53 -107(19) . . . . ?
C63 N17 C53 C20 24(7) . . . . ?
C63 N17 C53 C37 -137(16) . . . . ?
C63 N17 C53 C50 70(19) . . . . ?
C63 N17 C76 C70 176(6) . . . . ?
C63 N17 C76 C80 155(7) . . . . ?
C63 N17 C76 C86 147(12) . . . . ?
C63 N17 C76 C98 118(7) . . . . ?
C63 N17 C86 C70 -148(10) . . . . ?
C63 N17 C86 C76 -31(11) . . . . ?
C63 N17 C86 C80 -172(42) . . . . ?
C63 N17 C86 C98 97(13) . . . . ?
C63 C20 C50 N17 137(8) 5_556 . . . ?
C63 C20 C50 C53 -123(22) 5_556 . . . ?
C63 C20 C54 C20 -86(9) 5_556 . . 5_556 ?
C63 C20 C54 C63 -141(6) 5_556 . . . ?
C63 C38 C62 C33 -147(15) 2_665 . . . ?
C63 C38 C62 C67 178(28) 2_665 . . . ?
C63 C38 C62 C69 114(19) 2_665 . . . ?
C63 C38 C62 C75 -170(20) 2_665 . . . ?
C63 C38 C62 C78 165(14) 2_665 . . . ?
C63 C38 C67 C33 -136(10) 2_665 . . . ?
C63 C38 C67 C62 -1(17) 2_665 . . . ?
C63 C38 C67 C69 85(9) 2_665 . . . ?
C63 C38 C67 C75 -150(15) 2_665 . . . ?
C63 C38 C67 C78 162(8) 2_665 . . . ?
C63 C38 C69 C33 -114(8) 2_665 . . . ?
C63 C38 C69 C62 -33(13) 2_665 . . . ?
C63 C38 C69 C67 -82(10) 2_665 . . . ?
C63 C38 C69 C78 -144(7) 2_665 . . . ?
C63 C62 C67 C33 -148(84) 2_665 . . . ?
C63 C62 C67 C38 173(98) 2_665 . . . ?
C63 C62 C67 C69 118(93) 2_665 . . . ?
C63 C62 C67 C75 -56(100) 2_665 . . . ?
C63 C62 C67 C78 150(76) 2_665 . . . ?
C63 C62 C69 C33 148(25) 2_665 . . . ?
C63 C62 C69 C38 94(22) 2_665 . . . ?
C63 C62 C69 C67 -164(33) 2_665 . . . ?
C63 C62 C69 C78 174(15) 2_665 . . . ?
C63 C69 C78 C33 -28(14) 2_665 . . . ?
C63 C69 C78 C37 -103(15) 2_665 . . . ?
C63 C69 C78 C38 -58(10) 2_665 . . . ?
C63 C69 C78 C62 5(12) 2_665 . . . ?
C63 C69 C78 C67 24(13) 2_665 . . . ?
C63 C69 C78 C75 39(14) 2_665 . . . ?
C63 C76 C86 N17 32(12) . . . . ?
C63 C76 C86 C70 154(11) . . . . ?
C63 C76 C86 C80 -163(14) . . . . ?
C63 C76 C86 C98 -78(20) . . . . ?
C67 C33 C37 C38 63(10) . . . . ?
C67 C33 C37 C53 81(19) . . . . ?
C67 C33 C37 C78 -43(13) . . . . ?
C67 C33 C38 C37 -105(11) . . . . ?
C67 C33 C38 C62 28(14) . . . . ?
C67 C33 C38 C63 48(11) . . . 2_665 ?
C67 C33 C38 C69 -30(11) . . . . ?
C67 C33 C38 C78 -65(9) . . . . ?
C67 C33 C62 C38 -128(24) . . . . ?
C67 C33 C62 C63 165(44) . . . 2_665 ?
C67 C33 C62 C69 -70(20) . . . . ?
C67 C33 C62 C75 22(17) . . . . ?
C67 C33 C62 C78 -42(18) . . . . ?
C67 C33 C69 C38 131(17) . . . . ?
C67 C33 C69 C62 55(15) . . . . ?
C67 C33 C69 C63 71(13) . . . 2_665 ?
C67 C33 C69 C78 -91(15) . . . . ?
C67 C33 C78 C37 131(14) . . . . ?
C67 C33 C78 C38 66(9) . . . . ?
C67 C33 C78 C62 24(9) . . . . ?
C67 C33 C78 C69 43(9) . . . . ?
C67 C33 C78 C75 -65(8) . . . . ?
C67 C38 C62 C33 35(16) . . . . ?
C67 C38 C62 C63 -178(28) . . . 2_665 ?
C67 C38 C62 C69 -64(17) . . . . ?
C67 C38 C62 C75 12(11) . . . . ?
C67 C38 C62 C78 -13(16) . . . . ?
C67 C38 C69 C33 -32(10) . . . . ?
C67 C38 C69 C62 49(12) . . . . ?
C67 C38 C69 C63 82(10) . . . 2_665 ?
C67 C38 C69 C78 -62(9) . . . . ?
C67 C62 C69 C33 -48(12) . . . . ?
C67 C62 C69 C38 -102(16) . . . . ?
C67 C62 C69 C63 164(33) . . . 2_665 ?
C67 C62 C69 C78 -22(20) . . . . ?
C67 C69 C78 C33 -52(9) . . . . ?
C67 C69 C78 C37 -127(13) . . . . ?
C67 C69 C78 C38 -82(11) . . . . ?
C67 C69 C78 C62 -19(17) . . . . ?
C67 C69 C78 C75 15(9) . . . . ?
C69 C33 C37 C38 38(6) . . . . ?
C69 C33 C37 C53 57(16) . . . . ?
C69 C33 C37 C78 -68(9) . . . . ?
C69 C33 C38 C37 -74(11) . . . . ?
C69 C33 C38 C62 58(10) . . . . ?
C69 C33 C38 C63 79(10) . . . 2_665 ?
C69 C33 C38 C67 30(11) . . . . ?
C69 C33 C38 C78 -35(11) . . . . ?
C69 C33 C62 C38 -57(11) . . . . ?
C69 C33 C62 C63 -125(39) . . . 2_665 ?
C69 C33 C62 C67 70(20) . . . . ?
C69 C33 C62 C75 93(14) . . . . ?
C69 C33 C62 C78 28(15) . . . . ?
C69 C33 C67 C38 -29(10) . . . . ?
C69 C33 C67 C62 -64(15) . . . . ?
C69 C33 C67 C75 142(13) . . . . ?
C69 C33 C67 C78 68(11) . . . . ?
C69 C33 C78 C37 89(10) . . . . ?
C69 C33 C78 C38 23(8) . . . . ?
C69 C33 C78 C62 -19(10) . . . . ?
C69 C33 C78 C67 -43(9) . . . . ?
C69 C33 C78 C75 -108(7) . . . . ?
C69 C38 C62 C33 99(12) . . . . ?
C69 C38 C62 C63 -114(19) . . . 2_665 ?
C69 C38 C62 C67 64(17) . . . . ?
C69 C38 C62 C75 77(12) . . . . ?
C69 C38 C62 C78 52(10) . . . . ?
C69 C38 C67 C33 139(14) . . . . ?
C69 C38 C67 C62 -86(17) . . . . ?
C69 C38 C67 C75 125(19) . . . . ?
C69 C38 C67 C78 77(10) . . . . ?
C69 C62 C67 C33 93(14) . . . . ?
C69 C62 C67 C38 54(10) . . . . ?
C69 C62 C67 C75 -174(42) . . . . ?
C69 C62 C67 C78 32(26) . . . . ?
C69 C63 C76 N17 -160(7) 3_565 . . . ?
C69 C63 C76 C70 -165(10) 3_565 . . . ?
C69 C63 C76 C80 169(11) 3_565 . . . ?
C69 C63 C76 C86 179(10) 3_565 . . . ?
C69 C63 C76 C98 155(6) 3_565 . . . ?
C69 C67 C75 C33 92(21) . . . . ?
C69 C67 C75 C62 -171(63) . . . . ?
C69 C67 C75 C78 29(18) . . . . ?
C69 C67 C78 C33 108(12) . . . . ?
C69 C67 C78 C37 57(14) . . . . ?
C69 C67 C78 C38 47(7) . . . . ?
C69 C67 C78 C62 29(25) . . . . ?
C69 C67 C78 C75 -162(11) . . . . ?
C70 C76 C86 N17 -121(17) . . . . ?
C70 C76 C86 C80 43(14) . . . . ?
C70 C76 C86 C98 129(27) . . . . ?
C70 C80 C86 N17 34(54) . . . . ?
C70 C80 C86 C76 -100(19) . . . . ?
C70 C80 C86 C98 135(17) . . . . ?
C70 C80 C98 C76 -76(21) . . . . ?
C70 C80 C98 C86 -51(19) . . . . ?
C70 C86 C98 C76 138(23) . . . . ?
C70 C86 C98 C80 25(10) . . . . ?
C75 C33 C37 C38 122(9) . . . . ?
C75 C33 C37 C53 140(15) . . . . ?
C75 C33 C37 C78 15(11) . . . . ?
C75 C33 C38 C37 -96(11) . . . . ?
C75 C33 C38 C62 37(16) . . . . ?
C75 C33 C38 C63 57(12) . . . 2_665 ?
C75 C33 C38 C67 9(9) . . . . ?
C75 C33 C38 C69 -21(14) . . . . ?
C75 C33 C38 C78 -56(9) . . . . ?
C75 C33 C62 C38 -150(12) . . . . ?
C75 C33 C62 C63 143(30) . . . 2_665 ?
C75 C33 C62 C67 -22(17) . . . . ?
C75 C33 C62 C69 -93(14) . . . . ?
C75 C33 C62 C78 -65(7) . . . . ?
C75 C33 C67 C38 -171(9) . . . . ?
C75 C33 C67 C62 154(21) . . . . ?
C75 C33 C67 C69 -142(13) . . . . ?
C75 C33 C67 C78 -74(7) . . . . ?
C75 C33 C69 C38 163(12) . . . . ?
C75 C33 C69 C62 87(16) . . . . ?
C75 C33 C69 C63 103(6) . . . 2_665 ?
C75 C33 C69 C67 31(12) . . . . ?
C75 C33 C69 C78 -59(7) . . . . ?
C75 C33 C78 C37 -164(12) . . . . ?
C75 C33 C78 C38 131(8) . . . . ?
C75 C33 C78 C62 89(10) . . . . ?
C75 C33 C78 C67 65(8) . . . . ?
C75 C33 C78 C69 108(7) . . . . ?
C75 C62 C67 C33 -93(47) . . . . ?
C75 C62 C67 C38 -132(42) . . . . ?
C75 C62 C67 C69 174(42) . . . . ?
C75 C62 C67 C78 -154(65) . . . . ?
C75 C62 C69 C33 -50(6) . . . . ?
C75 C62 C69 C38 -104(9) . . . . ?
C75 C62 C69 C63 162(23) . . . 2_665 ?
C75 C62 C69 C67 -2(12) . . . . ?
C75 C62 C69 C78 -24(11) . . . . ?
C75 C67 C69 C33 -86(21) . . . . ?
C75 C67 C69 C38 -121(20) . . . . ?
C75 C67 C69 C62 175(31) . . . . ?
C75 C67 C69 C63 167(19) . . . 2_665 ?
C75 C67 C69 C78 -28(17) . . . . ?
C75 C67 C78 C33 -90(10) . . . . ?
C75 C67 C78 C37 -140(14) . . . . ?
C75 C67 C78 C38 -150(9) . . . . ?
C75 C67 C78 C62 -168(29) . . . . ?
C75 C67 C78 C69 162(11) . . . . ?
C76 N17 C50 C20 27(18) . . . . ?
C76 N17 C50 C53 -85(23) . . . . ?
C76 N17 C53 C20 69(15) . . . . ?
C76 N17 C53 C37 -92(20) . . . . ?
C76 N17 C53 C50 115(22) . . . . ?
C76 N17 C86 C70 -117(16) . . . . ?
C76 N17 C86 C80 -141(50) . . . . ?
C76 N17 C86 C98 128(15) . . . . ?
C76 C70 C80 N17 35(6) . . . . ?
C76 C70 C80 C86 29(7) . . . . ?
C76 C70 C80 C98 72(17) . . . . ?
C76 C70 C86 N17 91(20) . . . . ?
C76 C70 C86 C80 -103(21) . . . . ?
C76 C70 C86 C98 -144(19) . . . . ?
C76 C80 C86 N17 135(57) . . . . ?
C76 C80 C86 C70 100(19) . . . . ?
C76 C80 C86 C98 -125(16) . . . . ?
C76 C80 C98 C70 76(21) . . . . ?
C76 C80 C98 C86 25(9) . . . . ?
C76 C86 C98 C70 -138(23) . . . . ?
C76 C86 C98 C80 -114(21) . . . . ?
C78 C33 C37 C38 106(11) . . . . ?
C78 C33 C37 C53 125(20) . . . . ?
C78 C33 C38 C37 -40(6) . . . . ?
C78 C33 C38 C62 93(14) . . . . ?
C78 C33 C38 C63 113(9) . . . 2_665 ?
C78 C33 C38 C67 65(9) . . . . ?
C78 C33 C38 C69 35(11) . . . . ?
C78 C33 C62 C38 -85(13) . . . . ?
C78 C33 C62 C63 -152(30) . . . 2_665 ?
C78 C33 C62 C67 42(18) . . . . ?
C78 C33 C62 C69 -28(15) . . . . ?
C78 C33 C62 C75 65(7) . . . . ?
C78 C33 C67 C38 -97(8) . . . . ?
C78 C33 C67 C62 -132(19) . . . . ?
C78 C33 C67 C69 -68(11) . . . . ?
C78 C33 C67 C75 74(7) . . . . ?
C78 C33 C69 C38 -138(14) . . . . ?
C78 C33 C69 C62 146(18) . . . . ?
C78 C33 C69 C63 162(9) . . . 2_665 ?
C78 C33 C69 C67 91(15) . . . . ?
C78 C37 C38 C33 60(10) . . . . ?
C78 C37 C38 C62 0(18) . . . . ?
C78 C37 C38 C63 -20(23) . . . 2_665 ?
C78 C37 C38 C67 8(10) . . . . ?
C78 C37 C38 C69 -43(11) . . . . ?
C78 C37 C53 N17 -169(15) . . . . ?
C78 C37 C53 C20 45(38) . . . . ?
C78 C37 C53 C50 -69(74) . . . . ?
C78 C38 C62 C33 47(5) . . . . ?
C78 C38 C62 C63 -165(14) . . . 2_665 ?
C78 C38 C62 C67 13(16) . . . . ?
C78 C38 C62 C69 -52(10) . . . . ?
C78 C38 C62 C75 25(8) . . . . ?
C78 C38 C67 C33 62(8) . . . . ?
C78 C38 C67 C62 -163(21) . . . . ?
C78 C38 C67 C69 -77(10) . . . . ?
C78 C38 C67 C75 48(13) . . . . ?
C78 C38 C69 C33 30(9) . . . . ?
C78 C38 C69 C62 111(14) . . . . ?
C78 C38 C69 C63 144(7) . . . 2_665 ?
C78 C38 C69 C67 62(9) . . . . ?
C78 C62 C67 C33 62(20) . . . . ?
C78 C62 C67 C38 23(29) . . . . ?
C78 C62 C67 C69 -32(26) . . . . ?
C78 C62 C67 C75 154(65) . . . . ?
C78 C62 C69 C33 -26(13) . . . . ?
C78 C62 C69 C38 -80(12) . . . . ?
C78 C62 C69 C63 -174(15) . . . 2_665 ?
C78 C62 C69 C67 22(20) . . . . ?
C78 C67 C69 C33 -58(10) . . . . ?
C78 C67 C69 C38 -93(10) . . . . ?
C78 C67 C69 C62 -156(22) . . . . ?
C78 C67 C69 C63 -164(8) . . . 2_665 ?
C78 C67 C75 C33 63(8) . . . . ?
C78 C67 C75 C62 160(52) . . . . ?
C80 N17 C50 C20 136(8) . . . . ?
C80 N17 C50 C53 24(23) . . . . ?
C80 N17 C53 C20 153(7) . . . . ?
C80 N17 C53 C37 -8(18) . . . . ?
C80 N17 C53 C50 -160(19) . . . . ?
C80 N17 C76 C63 -155(7) . . . . ?
C80 N17 C76 C70 21(5) . . . . ?
C80 N17 C76 C86 -8(11) . . . . ?
C80 N17 C76 C98 -36(5) . . . . ?
C80 N17 C86 C70 24(39) . . . . ?
C80 N17 C86 C76 141(50) . . . . ?
C80 N17 C86 C98 -91(49) . . . . ?
C80 C70 C86 N17 -165(24) . . . . ?
C80 C70 C86 C76 103(21) . . . . ?
C80 C70 C86 C98 -40(16) . . . . ?
C80 C76 C86 N17 -164(21) . . . . ?
C80 C76 C86 C70 -43(14) . . . . ?
C80 C76 C86 C98 86(22) . . . . ?
C80 C86 C98 C70 -25(10) . . . . ?
C80 C86 C98 C76 114(21) . . . . ?
C86 N17 C50 C20 121(15) . . . . ?
C86 N17 C50 C53 8(26) . . . . ?
C86 N17 C53 C20 141(11) . . . . ?
C86 N17 C53 C37 -21(20) . . . . ?
C86 N17 C53 C50 -173(22) . . . . ?
C86 N17 C76 C63 -147(12) . . . . ?
C86 N17 C76 C70 29(9) . . . . ?
C86 N17 C76 C80 8(11) . . . . ?
C86 N17 C76 C98 -29(10) . . . . ?
C86 C70 C80 N17 6(9) . . . . ?
C86 C70 C80 C76 -29(7) . . . . ?
C86 C70 C80 C98 42(15) . . . . ?
C86 C80 C98 C70 51(19) . . . . ?
C86 C80 C98 C76 -25(9) . . . . ?
C98 C70 C80 N17 -37(18) . . . . ?
C98 C70 C80 C76 -72(17) . . . . ?
C98 C70 C80 C86 -42(15) . . . . ?
C98 C70 C86 N17 -125(20) . . . . ?
C98 C70 C86 C76 144(19) . . . . ?
C98 C70 C86 C80 40(16) . . . . ?
C98 C76 C86 N17 110(21) . . . . ?
C98 C76 C86 C70 -129(27) . . . . ?
C98 C76 C86 C80 -86(22) . . . . ?
C98 C80 C86 N17 -101(49) . . . . ?
C98 C80 C86 C70 -135(17) . . . . ?
C98 C80 C86 C76 125(16) . . . . ?
